data_1519590
loop_
_publ_author_name
'Butler, Ian R.'
'Horton, Peter N.'
'Hursthouse, Michael B.'

_publ_section_title
;
 C20H20BrNO2Si
;
_journal_name_full 'Crystal Structure Report Archive'
_journal_page_first 923
_journal_year 2004
_chemical_formula_moiety 'C20 H20 Br N O2 Si'
_chemical_formula_sum 'C20 H20 Br N O2 Si'
_chemical_formula_weight 414.37
_space_group_IT_number 2
_symmetry_cell_setting triclinic
_symmetry_space_group_name_Hall '-P 1'
_symmetry_space_group_name_H-M 'P -1'
_atom_sites_solution_hydrogens geom
_atom_sites_solution_primary direct
_atom_sites_solution_secondary difmap
_cell_angle_alpha 87.687(17)
_cell_angle_beta 86.67(2)
_cell_angle_gamma 81.403(18)
_cell_formula_units_Z 2
_cell_length_a 6.7406(14)
_cell_length_b 11.7940(19)
_cell_length_c 11.945(3)
_cell_measurement_reflns_used 4247
_cell_measurement_temperature 120(2)
_cell_measurement_theta_max 27.485
_cell_measurement_theta_min 2.910
_cell_volume 936.9(3)
_computing_cell_refinement 'DENZO (Otwinowski & Minor, 1997) & COLLECT (Hooft, R.W.W., 1998)'
_computing_data_collection 'COLLECT (Hooft, R.W.W., 1998)'
_computing_data_reduction 'DENZO (Otwinowski & Minor, 1997) & COLLECT (Hooft, R.W.W., 1998)'
_computing_molecular_graphics 'ORTEP3 for Windows (Farrugia, 1997)'
_computing_structure_refinement 'SHELXL-97 (Sheldrick, 1997b)'
_computing_structure_solution 'SHELXS-97 (Sheldrick, 1997a)'
_diffrn_ambient_temperature 120(2)
_diffrn_detector_area_resol_mean 9.091
_diffrn_measured_fraction_theta_full 0.999
_diffrn_measured_fraction_theta_max 0.999
_diffrn_measurement_device_type 'Bruker-Nonius 95mm CCD camera on \k-goniostat'
_diffrn_measurement_method '\f & \w scans'
_diffrn_radiation_monochromator '10cm confocal mirrors'
_diffrn_radiation_source 'Bruker-Nonius FR591 rotating anode'
_diffrn_radiation_type MoK\a
_diffrn_radiation_wavelength 0.71073
_diffrn_reflns_av_R_equivalents 0.0632
_diffrn_reflns_av_sigmaI/netI 0.0549
_diffrn_reflns_limit_h_max 8
_diffrn_reflns_limit_h_min -8
_diffrn_reflns_limit_k_max 15
_diffrn_reflns_limit_k_min -15
_diffrn_reflns_limit_l_max 15
_diffrn_reflns_limit_l_min -15
_diffrn_reflns_number 21063
_diffrn_reflns_theta_full 27.48
_diffrn_reflns_theta_max 27.48
_diffrn_reflns_theta_min 3.06
_exptl_absorpt_coefficient_mu 2.271
_exptl_absorpt_correction_T_max 0.9560
_exptl_absorpt_correction_T_min 0.6595
_exptl_absorpt_correction_type multi-scan
_exptl_absorpt_process_details 'SADABS V2.10 (Sheldrick, G.M., 2003)'
_exptl_crystal_colour Yellow
_exptl_crystal_density_diffrn 1.469
_exptl_crystal_density_method 'not measured'
_exptl_crystal_description Needle
_exptl_crystal_F_000 424
_exptl_crystal_size_max 0.20
_exptl_crystal_size_mid 0.06
_exptl_crystal_size_min 0.02
_refine_diff_density_max 0.561
_refine_diff_density_min -0.486
_refine_diff_density_rms 0.080
_refine_ls_extinction_method none
_refine_ls_goodness_of_fit_ref 1.054
_refine_ls_hydrogen_treatment constr
_refine_ls_matrix_type full
_refine_ls_number_parameters 231
_refine_ls_number_reflns 4306
_refine_ls_number_restraints 0
_refine_ls_restrained_S_all 1.054
_refine_ls_R_factor_all 0.0584
_refine_ls_R_factor_gt 0.0402
_refine_ls_shift/su_max 0.001
_refine_ls_shift/su_mean 0.000
_refine_ls_structure_factor_coef Fsqd
_refine_ls_weighting_details 'calc w=1/[\s^2^(Fo^2^)+(0.0149P)^2^+0.9398P] where P=(Fo^2^+2Fc^2^)/3'
_refine_ls_weighting_scheme calc
_refine_ls_wR_factor_gt 0.0718
_refine_ls_wR_factor_ref 0.0774
_reflns_number_gt 3511
_reflns_number_total 4306
_reflns_threshold_expression >2sigma(I)
_cod_data_source_file eCrystal-923.cif
_cod_data_source_block 04src0845
_cod_depositor_comments
;
Citation :
Butler, Ian R. and Horton, Peter N. and Hursthouse, Michael B. (2004) 
University of Southampton, Crystal Structure Report Archive. 
(doi:10.5258/ecrystals/923)

More at:
http://ecrystals.chem.soton.ac.uk/923/
;
_cod_original_sg_symbol_H-M P-1
_cod_database_code 1519590

loop_
_symmetry_equiv_pos_as_xyz
'x, y, z'
'-x, -y, -z'

loop_
_atom_site_label
_atom_site_type_symbol
_atom_site_fract_x
_atom_site_fract_y
_atom_site_fract_z
_atom_site_U_iso_or_equiv
_atom_site_adp_type
_atom_site_occupancy
_atom_site_symmetry_multiplicity
_atom_site_calc_flag
_atom_site_refinement_flags
_atom_site_disorder_assembly
_atom_site_disorder_group
C1 C 0.3326(4) 0.7621(2) 0.5683(2) 0.0215(5) Uani 1 1 d . . .
C2 C 0.5147(4) 0.6938(2) 0.5446(2) 0.0241(6) Uani 1 1 d . . .
H2 H 0.6058 0.7197 0.4891 0.029 Uiso 1 1 calc R . .
C3 C 0.5670(4) 0.5906(2) 0.5985(2) 0.0241(6) Uani 1 1 d . . .
C4 C 0.4307(4) 0.5526(2) 0.6809(2) 0.0229(6) Uani 1 1 d . . .
C5 C 0.2437(4) 0.6226(2) 0.7071(2) 0.0192(5) Uani 1 1 d . . .
C6 C 0.1049(4) 0.5843(2) 0.7947(2) 0.0221(6) Uani 1 1 d . . .
C7 C -0.0939(4) 0.6544(2) 0.8165(2) 0.0209(5) Uani 1 1 d . . .
C8 C -0.2307(4) 0.6131(2) 0.8950(2) 0.0252(6) Uani 1 1 d . . .
H8 H -0.1933 0.5425 0.9348 0.030 Uiso 1 1 calc R . .
C9 C -0.4187(4) 0.6742(2) 0.9145(2) 0.0292(6) Uani 1 1 d . . .
H9 H -0.5110 0.6457 0.9676 0.035 Uiso 1 1 calc R . .
C10 C -0.4739(4) 0.7776(2) 0.8568(2) 0.0271(6) Uani 1 1 d . . .
H10 H -0.6042 0.8196 0.8701 0.033 Uiso 1 1 calc R . .
C11 C -0.3387(4) 0.8195(2) 0.7797(2) 0.0247(6) Uani 1 1 d . . .
H11 H -0.3763 0.8904 0.7406 0.030 Uiso 1 1 calc R . .
C12 C -0.1481(4) 0.7577(2) 0.7597(2) 0.0194(5) Uani 1 1 d . . .
C13 C -0.0042(4) 0.8078(2) 0.6754(2) 0.0183(5) Uani 1 1 d . . .
C14 C 0.1941(3) 0.7292(2) 0.6485(2) 0.0175(5) Uani 1 1 d . . .
C15 C 0.7683(4) 0.5207(2) 0.5721(3) 0.0321(7) Uani 1 1 d . . .
H15A H 0.8441 0.5623 0.5159 0.048 Uiso 1 1 calc R . .
H15B H 0.7493 0.4469 0.5425 0.048 Uiso 1 1 calc R . .
H15C H 0.8429 0.5072 0.6405 0.048 Uiso 1 1 calc R . .
C16 C 0.0398(4) 0.9156(2) 0.7216(2) 0.0194(5) Uani 1 1 d . . .
C17 C 0.0700(4) 1.0025(2) 0.7623(2) 0.0229(6) Uani 1 1 d . . .
C18 C 0.0183(6) 1.2541(3) 0.7131(3) 0.0459(8) Uani 1 1 d . . .
H18A H 0.1000 1.2434 0.6427 0.069 Uiso 1 1 calc R . .
H18B H 0.0278 1.3295 0.7421 0.069 Uiso 1 1 calc R . .
H18C H -0.1221 1.2492 0.6995 0.069 Uiso 1 1 calc R . .
C19 C 0.3835(5) 1.1369(3) 0.8344(3) 0.0448(8) Uani 1 1 d . . .
H19A H 0.4302 1.0749 0.8879 0.067 Uiso 1 1 calc R . .
H19B H 0.4072 1.2104 0.8626 0.067 Uiso 1 1 calc R . .
H19C H 0.4570 1.1235 0.7618 0.067 Uiso 1 1 calc R . .
C20 C -0.0359(5) 1.1654(3) 0.9519(3) 0.0443(8) Uani 1 1 d . . .
H20A H -0.1754 1.1546 0.9426 0.066 Uiso 1 1 calc R . .
H20B H -0.0327 1.2438 0.9750 0.066 Uiso 1 1 calc R . .
H20C H 0.0222 1.1107 1.0094 0.066 Uiso 1 1 calc R . .
N1 N 0.4823(3) 0.44869(19) 0.7329(2) 0.0312(5) Uani 1 1 d . . .
H1A H 0.5983 0.4068 0.7151 0.037 Uiso 1 1 calc R . .
H1B H 0.3997 0.4233 0.7845 0.037 Uiso 1 1 calc R . .
O1 O 0.1470(3) 0.49400(16) 0.85013(16) 0.0328(5) Uani 1 1 d . . .
O2 O -0.1166(2) 0.83103(15) 0.57585(14) 0.0214(4) Uani 1 1 d . . .
H2A H -0.0504 0.8655 0.5273 0.032 Uiso 1 1 calc R . .
Si1 Si 0.11139(11) 1.14076(6) 0.81711(6) 0.02318(17) Uani 1 1 d . . .
Br1 Br 0.29438(4) 0.90474(2) 0.48520(2) 0.02714(9) Uani 1 1 d . . .

loop_
_atom_site_aniso_label
_atom_site_aniso_U_11
_atom_site_aniso_U_22
_atom_site_aniso_U_33
_atom_site_aniso_U_23
_atom_site_aniso_U_13
_atom_site_aniso_U_12
C1 0.0227(13) 0.0207(13) 0.0222(13) -0.0008(11) -0.0032(10) -0.0061(11)
C2 0.0199(13) 0.0267(14) 0.0271(14) -0.0066(12) 0.0012(11) -0.0073(11)
C3 0.0203(13) 0.0247(14) 0.0285(14) -0.0100(12) -0.0041(11) -0.0039(11)
C4 0.0234(13) 0.0188(13) 0.0272(14) -0.0050(11) -0.0086(11) -0.0013(11)
C5 0.0181(12) 0.0196(13) 0.0206(13) -0.0028(10) -0.0040(10) -0.0035(10)
C6 0.0287(14) 0.0193(13) 0.0193(13) -0.0015(11) -0.0063(11) -0.0050(11)
C7 0.0236(13) 0.0221(13) 0.0180(13) -0.0045(11) -0.0030(10) -0.0050(11)
C8 0.0325(15) 0.0264(14) 0.0188(13) -0.0002(11) -0.0018(11) -0.0111(12)
C9 0.0313(15) 0.0365(16) 0.0224(14) -0.0069(12) 0.0066(11) -0.0148(13)
C10 0.0211(13) 0.0358(16) 0.0246(14) -0.0081(12) 0.0018(11) -0.0046(12)
C11 0.0227(13) 0.0286(15) 0.0223(14) -0.0037(11) -0.0012(11) -0.0014(11)
C12 0.0186(12) 0.0220(13) 0.0186(13) -0.0042(10) -0.0018(10) -0.0056(10)
C13 0.0196(12) 0.0184(12) 0.0172(12) -0.0010(10) -0.0033(10) -0.0024(10)
C14 0.0179(12) 0.0165(12) 0.0191(13) -0.0067(10) -0.0035(10) -0.0030(10)
C15 0.0211(14) 0.0349(16) 0.0403(17) -0.0132(14) -0.0022(12) -0.0013(12)
C16 0.0191(12) 0.0193(13) 0.0185(13) 0.0029(10) -0.0019(10) 0.0003(10)
C17 0.0248(13) 0.0208(14) 0.0229(14) 0.0009(11) -0.0005(11) -0.0029(11)
C18 0.074(2) 0.0230(16) 0.0434(19) -0.0014(14) -0.0168(17) -0.0124(16)
C19 0.0378(18) 0.0429(19) 0.056(2) -0.0182(16) -0.0038(15) -0.0105(15)
C20 0.056(2) 0.046(2) 0.0328(17) -0.0145(15) 0.0106(15) -0.0169(17)
N1 0.0287(12) 0.0230(12) 0.0389(14) 0.0008(11) -0.0027(10) 0.0054(10)
O1 0.0411(12) 0.0254(10) 0.0285(11) 0.0090(9) 0.0001(9) 0.0029(9)
O2 0.0220(9) 0.0245(10) 0.0179(9) 0.0035(7) -0.0035(7) -0.0042(8)
Si1 0.0306(4) 0.0198(4) 0.0204(4) -0.0036(3) 0.0000(3) -0.0075(3)
Br1 0.02919(15) 0.02508(15) 0.02745(15) 0.00451(11) 0.00329(10) -0.00822(11)

loop_
_atom_type_symbol
_atom_type_description
_atom_type_scat_dispersion_real
_atom_type_scat_dispersion_imag
_atom_type_scat_source
C C 0.0033 0.0016 'International Tables Vol C Tables 4.2.6.8 and 6.1.1.4'
H H 0.0000 0.0000 'International Tables Vol C Tables 4.2.6.8 and 6.1.1.4'
N N 0.0061 0.0033 'International Tables Vol C Tables 4.2.6.8 and 6.1.1.4'
O O 0.0106 0.0060 'International Tables Vol C Tables 4.2.6.8 and 6.1.1.4'
Si Si 0.0817 0.0704 'International Tables Vol C Tables 4.2.6.8 and 6.1.1.4'
Br Br -0.2901 2.4595 'International Tables Vol C Tables 4.2.6.8 and 6.1.1.4'

loop_
_geom_angle_atom_site_label_1
_geom_angle_atom_site_label_2
_geom_angle_atom_site_label_3
_geom_angle
_geom_angle_site_symmetry_1
_geom_angle_site_symmetry_3
C14 C1 C2 121.7(2) . .
C14 C1 Br1 123.64(19) . .
C2 C1 Br1 114.66(19) . .
C3 C2 C1 122.0(2) . .
C3 C2 H2 119.0 . .
C1 C2 H2 119.0 . .
C2 C3 C4 118.7(2) . .
C2 C3 C15 120.1(2) . .
C4 C3 C15 121.2(2) . .
N1 C4 C3 118.4(2) . .
N1 C4 C5 121.6(2) . .
C3 C4 C5 120.0(2) . .
C14 C5 C4 119.6(2) . .
C14 C5 C6 120.5(2) . .
C4 C5 C6 119.8(2) . .
O1 C6 C5 122.1(2) . .
O1 C6 C7 118.6(2) . .
C5 C6 C7 119.3(2) . .
C12 C7 C8 119.7(2) . .
C12 C7 C6 121.5(2) . .
C8 C7 C6 118.9(2) . .
C9 C8 C7 120.3(3) . .
C9 C8 H8 119.8 . .
C7 C8 H8 119.8 . .
C8 C9 C10 120.1(2) . .
C8 C9 H9 120.0 . .
C10 C9 H9 120.0 . .
C11 C10 C9 120.0(2) . .
C11 C10 H10 120.0 . .
C9 C10 H10 120.0 . .
C10 C11 C12 120.1(3) . .
C10 C11 H11 119.9 . .
C12 C11 H11 119.9 . .
C7 C12 C11 119.9(2) . .
C7 C12 C13 121.9(2) . .
C11 C12 C13 118.2(2) . .
O2 C13 C16 110.96(19) . .
O2 C13 C12 104.12(19) . .
C16 C13 C12 107.3(2) . .
O2 C13 C14 110.16(19) . .
C16 C13 C14 109.2(2) . .
C12 C13 C14 115.1(2) . .
C1 C14 C5 118.1(2) . .
C1 C14 C13 120.6(2) . .
C5 C14 C13 121.3(2) . .
C3 C15 H15A 109.5 . .
C3 C15 H15B 109.5 . .
H15A C15 H15B 109.5 . .
C3 C15 H15C 109.5 . .
H15A C15 H15C 109.5 . .
H15B C15 H15C 109.5 . .
C17 C16 C13 177.5(3) . .
C16 C17 Si1 176.6(2) . .
Si1 C18 H18A 109.5 . .
Si1 C18 H18B 109.5 . .
H18A C18 H18B 109.5 . .
Si1 C18 H18C 109.5 . .
H18A C18 H18C 109.5 . .
H18B C18 H18C 109.5 . .
Si1 C19 H19A 109.5 . .
Si1 C19 H19B 109.5 . .
H19A C19 H19B 109.5 . .
Si1 C19 H19C 109.5 . .
H19A C19 H19C 109.5 . .
H19B C19 H19C 109.5 . .
Si1 C20 H20A 109.5 . .
Si1 C20 H20B 109.5 . .
H20A C20 H20B 109.5 . .
Si1 C20 H20C 109.5 . .
H20A C20 H20C 109.5 . .
H20B C20 H20C 109.5 . .
C4 N1 H1A 120.0 . .
C4 N1 H1B 120.0 . .
H1A N1 H1B 120.0 . .
C13 O2 H2A 109.5 . .
C17 Si1 C19 108.85(13) . .
C17 Si1 C20 109.16(14) . .
C19 Si1 C20 111.51(16) . .
C17 Si1 C18 107.06(13) . .
C19 Si1 C18 110.91(17) . .
C20 Si1 C18 109.23(16) . .

loop_
_geom_bond_atom_site_label_1
_geom_bond_atom_site_label_2
_geom_bond_distance
_geom_bond_site_symmetry_2
C1 C14 1.384(3) .
C1 C2 1.385(4) .
C1 Br1 1.910(3) .
C2 C3 1.362(4) .
C2 H2 0.9500 .
C3 C4 1.413(4) .
C3 C15 1.503(4) .
C4 N1 1.359(3) .
C4 C5 1.426(3) .
C5 C14 1.418(3) .
C5 C6 1.465(4) .
C6 O1 1.236(3) .
C6 C7 1.481(4) .
C7 C12 1.381(3) .
C7 C8 1.401(4) .
C8 C9 1.373(4) .
C8 H8 0.9500 .
C9 C10 1.388(4) .
C9 H9 0.9500 .
C10 C11 1.386(4) .
C10 H10 0.9500 .
C11 C12 1.392(3) .
C11 H11 0.9500 .
C12 C13 1.521(3) .
C13 O2 1.442(3) .
C13 C16 1.482(3) .
C13 C14 1.534(3) .
C15 H15A 0.9800 .
C15 H15B 0.9800 .
C15 H15C 0.9800 .
C16 C17 1.201(4) .
C17 Si1 1.847(3) .
C18 Si1 1.851(3) .
C18 H18A 0.9800 .
C18 H18B 0.9800 .
C18 H18C 0.9800 .
C19 Si1 1.851(3) .
C19 H19A 0.9800 .
C19 H19B 0.9800 .
C19 H19C 0.9800 .
C20 Si1 1.851(3) .
C20 H20A 0.9800 .
C20 H20B 0.9800 .
C20 H20C 0.9800 .
N1 H1A 0.8800 .
N1 H1B 0.8800 .
O2 H2A 0.8400 .
